data_7034613
loop_
_publ_author_name
'Kalinowska-Lis, Urszula'
'Felczak, Aleksandra'
'Ch\;eci\'nska, Lilianna'
'Zawadzka, Katarzyna'
'Patyna, Emilia'
'Lisowska, Katarzyna'
'Ochocki, Justyn'

_publ_section_title
;
 Synthesis, characterization and antimicrobial activity of water-soluble
 silver(i) complexes of metronidazole drug and selected counter-ions.
;
_journal_issue 17
_journal_name_full 'Dalton transactions (Cambridge, England : 2003)'
_journal_page_first 8178
_journal_page_last 8189
_journal_paper_doi 10.1039/c5dt00403a
_journal_volume 44
_journal_year 2015
_chemical_formula_moiety 'C14 H18 Ag F3 N6 O8'
_chemical_formula_sum 'C14 H18 Ag F3 N6 O8'
_chemical_formula_weight 563.21
_space_group_crystal_system monoclinic
_space_group_IT_number 14
_space_group_name_Hall '-P 2ybc'
_space_group_name_H-M_alt 'P 1 21/c 1'
_symmetry_space_group_name_Hall '-P 2ybc'
_symmetry_space_group_name_H-M 'P 1 21/c 1'
_atom_sites_solution_hydrogens mixed
_atom_sites_solution_primary direct
_atom_sites_solution_secondary difmap
_audit_creation_method SHELXL-2013
_audit_update_record
;
2014-09-26 deposited with the CCDC.
2015-03-24 downloaded from the CCDC.
;
_cell_angle_alpha 90
_cell_angle_beta 107.267(1)
_cell_angle_gamma 90
_cell_formula_units_Z 4
_cell_length_a 10.8445(1)
_cell_length_b 6.6393(1)
_cell_length_c 28.8769(3)
_cell_measurement_reflns_used 26300
_cell_measurement_temperature 100(2)
_cell_measurement_theta_max 40.8610
_cell_measurement_theta_min 2.7250
_cell_volume 1985.43(4)
_computing_cell_refinement
;
CrysAlisPro, Agilent Technologies,
Version 1.171.36.32 (release 02-08-2013 CrysAlis171 .NET)
(compiled Aug  2 2013,16:46:58)
;
_computing_data_collection
;
CrysAlisPro, Agilent Technologies,
Version 1.171.36.32 (release 02-08-2013 CrysAlis171 .NET)
(compiled Aug  2 2013,16:46:58)
;
_computing_data_reduction
;
CrysAlisPro, Agilent Technologies,
Version 1.171.36.32 (release 02-08-2013 CrysAlis171 .NET)
(compiled Aug  2 2013,16:46:58)
;
_computing_molecular_graphics
; 
C. F. Macrae, I. J. Bruno, J. A. Chisholm, P. R. Edgington, P. McCabe, E.
Pidcock, L. Rodriguez-Monge, R. Taylor, J. van de Streek and P. A. Wood
(2008). <i>J. Appl. Cryst.</i> <b>41</b>, 466--470.

Spek, A. L. (2009). <i>Acta Cryst.</i> D<b>65</b>, 148--155.
;
_computing_publication_material
;
Sheldrick, G. M. (2008). <i>Acta Cryst.</i> A<b>64</b>, 112--122.

Westrip, S. P. (2010). <i>J. Appl. Cryst.</i> <b>43</b>, 920--925.
;
_computing_structure_refinement
;  
Sheldrick, G. M. (2008). <i>Acta Cryst.</i> A<b>64</b>, 112--122.
;
_computing_structure_solution
;  
Sheldrick, G. M. (2008). <i>Acta Cryst.</i> A<b>64</b>, 112--122.
;
_diffrn_ambient_temperature 100(2)
_diffrn_detector_area_resol_mean 10.4498
_diffrn_measured_fraction_theta_full 0.999
_diffrn_measured_fraction_theta_max 0.999
_diffrn_measurement_device_type 'SuperNova, Dual, Cu at zero, Atlas'
_diffrn_measurement_method '\w scans'
_diffrn_radiation_monochromator mirror
_diffrn_radiation_source 'SuperNova (Mo) X-ray Source'
_diffrn_radiation_type MoK\a
_diffrn_radiation_wavelength 0.71073
_diffrn_reflns_av_R_equivalents 0.0164
_diffrn_reflns_av_unetI/netI 0.0100
_diffrn_reflns_Laue_measured_fraction_full 0.999
_diffrn_reflns_Laue_measured_fraction_max 0.999
_diffrn_reflns_limit_h_max 13
_diffrn_reflns_limit_h_min -13
_diffrn_reflns_limit_k_max 5
_diffrn_reflns_limit_k_min -8
_diffrn_reflns_limit_l_max 36
_diffrn_reflns_limit_l_min -36
_diffrn_reflns_number 23785
_diffrn_reflns_point_group_measured_fraction_full 0.999
_diffrn_reflns_point_group_measured_fraction_max 0.999
_diffrn_reflns_theta_full 25.242
_diffrn_reflns_theta_max 26.999
_diffrn_reflns_theta_min 2.080
_exptl_absorpt_coefficient_mu 1.101
_exptl_absorpt_correction_T_max 1.00000
_exptl_absorpt_correction_T_min 0.88556
_exptl_absorpt_correction_type multi-scan
_exptl_absorpt_process_details
;
CrysAlisPro, Agilent Technologies,
Version 1.171.36.32 (release 02-08-2013 CrysAlis171 .NET)
(compiled Aug  2 2013,16:46:58)
Empirical absorption correction using spherical harmonics,
 implemented in SCALE3 ABSPACK scaling algorithm.
;
_exptl_crystal_colour colourless
_exptl_crystal_density_diffrn 1.884
_exptl_crystal_density_method 'not measured'
_exptl_crystal_description needle
_exptl_crystal_F_000 1128
_exptl_crystal_size_max 0.23
_exptl_crystal_size_mid 0.05
_exptl_crystal_size_min 0.03
_refine_diff_density_max 0.783
_refine_diff_density_min -0.901
_refine_diff_density_rms 0.063
_refine_ls_extinction_coef 0.00163(15)
_refine_ls_extinction_expression Fc^*^=kFc[1+0.001xFc^2^\l^3^/sin(2\q)]^-1/4^
_refine_ls_extinction_method SHELXL
_refine_ls_goodness_of_fit_ref 1.117
_refine_ls_hydrogen_treatment mixed
_refine_ls_matrix_type full
_refine_ls_number_parameters 328
_refine_ls_number_reflns 4332
_refine_ls_number_restraints 87
_refine_ls_restrained_S_all 1.273
_refine_ls_R_factor_all 0.0235
_refine_ls_R_factor_gt 0.0226
_refine_ls_shift/su_max 0.004
_refine_ls_shift/su_mean 0.000
_refine_ls_structure_factor_coef Fsqd
_refine_ls_weighting_details 'w=1/[\s^2^(Fo^2^)+(0.0200P)^2^+2.6269P] where P=(Fo^2^+2Fc^2^)/3'
_refine_ls_weighting_scheme calc
_refine_ls_wR_factor_gt 0.0544
_refine_ls_wR_factor_ref 0.0550
_reflns_Friedel_coverage 0.000
_reflns_number_gt 4162
_reflns_number_total 4332
_reflns_threshold_expression 'I > 2\s(I)'
_cod_data_source_file c5dt00403a3.cif
_cod_data_source_block complex3
_cod_depositor_comments 'Adding full bibliography for 7034611--7034615.cif.'
_cod_database_code 7034613
_shelx_space_group_comment
;
The symmetry employed for this shelxl refinement is uniquely defined
by the following loop, which should always be used as a source of
symmetry information in preference to the above space-group names.
They are only intended as comments.
;
_shelx_estimated_absorpt_t_min 0.786
_shelx_estimated_absorpt_t_max 0.968
_shelxl_version_number 2013-4

loop_
_space_group_symop_operation_xyz
'x, y, z'
'-x, y+1/2, -z+1/2'
'-x, -y, -z'
'x, -y-1/2, z-1/2'

loop_
_atom_site_label
_atom_site_type_symbol
_atom_site_fract_x
_atom_site_fract_y
_atom_site_fract_z
_atom_site_U_iso_or_equiv
_atom_site_adp_type
_atom_site_occupancy
_atom_site_site_symmetry_order
_atom_site_calc_flag
_atom_site_refinement_flags_posn
_atom_site_refinement_flags_adp
_atom_site_refinement_flags_occupancy
_atom_site_disorder_assembly
_atom_site_disorder_group
Ag1 Ag 0.61025(2) 0.72682(2) 0.51212(2) 0.01944(6) Uani 1 1 d . . . . .
O1 O 0.74627(13) 0.2120(2) 0.35905(5) 0.0206(3) Uani 1 1 d . . . . .
O2 O 0.36748(13) 0.4709(2) 0.28327(5) 0.0221(3) Uani 1 1 d . . . . .
O3 O 0.23935(12) 0.5863(2) 0.32272(5) 0.0218(3) Uani 1 1 d . . . . .
O4 O 1.08227(14) 1.0862(2) 0.65026(5) 0.0237(3) Uani 1 1 d . . . . .
O5 O 0.81774(13) 1.0000(2) 0.74165(5) 0.0227(3) Uani 1 1 d . . . . .
O6 O 0.61400(12) 1.0361(2) 0.70206(5) 0.0176(3) Uani 1 1 d . . . . .
N1 N 0.57088(15) 0.6746(2) 0.43465(5) 0.0152(3) Uani 1 1 d . . . . .
N2 N 0.58319(14) 0.5829(2) 0.36215(5) 0.0136(3) Uani 1 1 d . . . . .
N3 N 0.34799(15) 0.5472(2) 0.31941(6) 0.0167(3) Uani 1 1 d . . . . .
N4 N 0.70820(15) 0.7810(2) 0.58790(5) 0.0155(3) Uani 1 1 d . . . . .
N5 N 0.86055(14) 0.8306(2) 0.65764(5) 0.0135(3) Uani 1 1 d . . . . .
N6 N 0.72558(14) 0.9854(2) 0.70456(5) 0.0145(3) Uani 1 1 d . . . . .
C1 C 0.44830(17) 0.6489(3) 0.40512(6) 0.0152(3) Uani 1 1 d . . . . .
H1 H 0.3716 0.6677 0.4141 0.018 Uiso 1 1 calc R U . . .
C2 C 0.45408(17) 0.5917(3) 0.36040(6) 0.0141(3) Uani 1 1 d . . . . .
C3 C 0.65017(17) 0.6348(3) 0.40796(6) 0.0148(3) Uani 1 1 d . . . . .
C4 C 0.79318(18) 0.6470(3) 0.42595(7) 0.0215(4) Uani 1 1 d . . . . .
H4A H 0.8202 0.6759 0.4608 0.032 Uiso 1 1 calc R U . . .
H4B H 0.8233 0.7547 0.4088 0.032 Uiso 1 1 calc R U . . .
H4C H 0.8304 0.5184 0.4201 0.032 Uiso 1 1 calc R U . . .
C5 C 0.64022(17) 0.5255(3) 0.32349(6) 0.0165(4) Uani 1 1 d . . . . .
H5A H 0.7275 0.5854 0.3306 0.020 Uiso 1 1 calc R U . . .
H5B H 0.5864 0.5809 0.2922 0.020 Uiso 1 1 calc R U . . .
C6 C 0.65011(18) 0.2977(3) 0.31910(7) 0.0179(4) Uani 1 1 d . . . . .
H6A H 0.5655 0.2362 0.3170 0.021 Uiso 1 1 calc R U . . .
H6B H 0.6708 0.2656 0.2888 0.021 Uiso 1 1 calc R U . . .
C7 C 0.65214(17) 0.8735(3) 0.61864(6) 0.0142(3) Uani 1 1 d . . . . .
H7 H 0.5637 0.9099 0.6113 0.017 Uiso 1 1 calc R U . . .
C8 C 0.74471(16) 0.9050(3) 0.66167(6) 0.0130(3) Uani 1 1 d . . . . .
C9 C 0.83345(18) 0.7561(3) 0.61232(7) 0.0162(3) Uani 1 1 d . . . . .
C10 C 0.9282(2) 0.6499(3) 0.59316(7) 0.0244(4) Uani 1 1 d . . . . .
H10A H 0.8899 0.6245 0.5584 0.037 Uiso 1 1 calc R U . . .
H10B H 0.9519 0.5215 0.6102 0.037 Uiso 1 1 calc R U . . .
H10C H 1.0056 0.7335 0.5982 0.037 Uiso 1 1 calc R U . . .
C11 C 0.99018(17) 0.8381(3) 0.69313(6) 0.0173(4) Uani 1 1 d . . . . .
H11A H 1.0454 0.7338 0.6849 0.021 Uiso 1 1 calc R U . . .
H11B H 0.9833 0.8074 0.7258 0.021 Uiso 1 1 calc R U . . .
C12 C 1.05298(18) 1.0430(3) 0.69396(7) 0.0201(4) Uani 1 1 d . . . . .
H12A H 0.9942 1.1481 0.6995 0.024 Uiso 1 1 calc R U . . .
H12B H 1.1336 1.0478 0.7214 0.024 Uiso 1 1 calc R U . . .
H1A H 0.716(3) 0.200(4) 0.3790(10) 0.029(7) Uiso 1 1 d . . . . .
H4 H 1.135(2) 1.006(4) 0.6480(9) 0.025(6) Uiso 1 1 d . . . . .
O7 O 0.37340(18) 0.7717(4) 0.49291(6) 0.0588(7) Uani 1 1 d . . . . .
O8 O 0.36064(13) 0.8100(2) 0.56805(5) 0.0213(3) Uani 1 1 d . . . . .
C13 C 0.31742(18) 0.8036(3) 0.52344(7) 0.0213(4) Uani 1 1 d . . . . .
C14 C 0.17021(19) 0.8397(3) 0.50221(7) 0.0230(4) Uani 1 1 d D . . . .
F1A F 0.11688(16) 0.8922(4) 0.53767(6) 0.0361(6) Uani 0.729(4) 1 d D U P A 1
F2A F 0.1097(4) 0.6778(4) 0.48293(15) 0.0674(12) Uani 0.729(4) 1 d D U P A 1
F3A F 0.14259(19) 0.9942(4) 0.47260(9) 0.0398(7) Uani 0.729(4) 1 d D U P A 1
F1B F 0.1296(6) 1.0091(9) 0.5142(3) 0.069(2) Uani 0.271(4) 1 d D U P A 2
F2B F 0.0977(6) 0.6817(9) 0.5033(3) 0.0283(14) Uani 0.271(4) 1 d D U P A 2
F3B F 0.1374(6) 0.8601(13) 0.45342(15) 0.062(2) Uani 0.271(4) 1 d D U P A 2

loop_
_atom_site_aniso_label
_atom_site_aniso_U_11
_atom_site_aniso_U_22
_atom_site_aniso_U_33
_atom_site_aniso_U_23
_atom_site_aniso_U_13
_atom_site_aniso_U_12
Ag1 0.02523(9) 0.02194(9) 0.01014(8) -0.00094(5) 0.00368(6) 0.00060(6)
O1 0.0194(7) 0.0293(8) 0.0160(7) 0.0032(6) 0.0095(6) 0.0050(6)
O2 0.0231(7) 0.0268(7) 0.0127(6) -0.0038(5) -0.0001(5) -0.0001(6)
O3 0.0143(6) 0.0230(7) 0.0263(7) 0.0014(6) 0.0031(5) -0.0007(5)
O4 0.0261(7) 0.0248(7) 0.0243(7) 0.0048(6) 0.0137(6) 0.0036(6)
O5 0.0206(7) 0.0327(8) 0.0125(6) -0.0056(6) 0.0016(5) -0.0019(6)
O6 0.0163(6) 0.0204(6) 0.0185(6) -0.0016(5) 0.0090(5) 0.0003(5)
N1 0.0190(7) 0.0141(7) 0.0126(7) -0.0018(6) 0.0050(6) -0.0024(6)
N2 0.0146(7) 0.0157(7) 0.0107(7) 0.0002(6) 0.0040(5) -0.0014(6)
N3 0.0182(7) 0.0138(7) 0.0160(7) 0.0019(6) 0.0021(6) -0.0010(6)
N4 0.0168(7) 0.0163(7) 0.0132(7) -0.0014(6) 0.0043(6) 0.0002(6)
N5 0.0129(7) 0.0147(7) 0.0129(7) 0.0011(6) 0.0039(6) 0.0016(6)
N6 0.0179(7) 0.0134(7) 0.0134(7) -0.0011(6) 0.0066(6) -0.0027(6)
C1 0.0164(8) 0.0134(8) 0.0160(8) 0.0002(7) 0.0054(7) -0.0011(7)
C2 0.0143(8) 0.0133(8) 0.0142(8) 0.0006(6) 0.0035(6) -0.0011(6)
C3 0.0178(8) 0.0142(8) 0.0124(8) 0.0001(6) 0.0043(7) -0.0031(7)
C4 0.0174(9) 0.0312(11) 0.0150(8) -0.0031(8) 0.0034(7) -0.0074(8)
C5 0.0186(8) 0.0220(9) 0.0101(8) -0.0002(7) 0.0064(7) -0.0020(7)
C6 0.0198(9) 0.0218(9) 0.0132(8) -0.0012(7) 0.0066(7) 0.0009(7)
C7 0.0152(8) 0.0134(8) 0.0144(8) -0.0003(6) 0.0052(7) -0.0005(6)
C8 0.0145(8) 0.0122(8) 0.0138(8) -0.0005(6) 0.0064(6) -0.0004(6)
C9 0.0189(8) 0.0160(8) 0.0146(8) 0.0005(7) 0.0063(7) 0.0014(7)
C10 0.0239(9) 0.0298(11) 0.0206(9) -0.0044(8) 0.0080(8) 0.0082(8)
C11 0.0132(8) 0.0249(9) 0.0118(8) 0.0047(7) 0.0004(6) 0.0041(7)
C12 0.0154(8) 0.0293(10) 0.0150(8) -0.0020(8) 0.0036(7) -0.0011(8)
O7 0.0365(10) 0.125(2) 0.0198(8) 0.0139(10) 0.0153(8) 0.0352(12)
O8 0.0173(6) 0.0300(7) 0.0181(7) 0.0028(6) 0.0076(5) 0.0002(6)
C13 0.0172(9) 0.0274(10) 0.0198(9) 0.0070(8) 0.0065(7) 0.0071(8)
C14 0.0193(9) 0.0179(9) 0.0280(10) 0.0039(8) 0.0009(8) 0.0019(7)
F1A 0.0167(8) 0.0670(16) 0.0259(9) 0.0045(10) 0.0085(7) 0.0143(9)
F2A 0.056(2) 0.0328(13) 0.080(3) -0.0240(16) -0.0307(18) -0.0009(12)
F3A 0.0221(9) 0.0459(14) 0.0503(14) 0.0339(12) 0.0091(9) 0.0109(9)
F1B 0.040(3) 0.051(4) 0.095(5) -0.024(4) -0.009(3) 0.011(3)
F2B 0.012(2) 0.034(3) 0.034(3) 0.003(3) 0.000(2) -0.0072(19)
F3B 0.033(3) 0.074(4) 0.057(4) 0.049(3) -0.018(3) -0.026(3)

loop_
_atom_type_symbol
_atom_type_description
_atom_type_scat_dispersion_real
_atom_type_scat_dispersion_imag
_atom_type_scat_source
C C 0.0033 0.0016 'International Tables Vol C Tables 4.2.6.8 and 6.1.1.4'
H H 0.0000 0.0000 'International Tables Vol C Tables 4.2.6.8 and 6.1.1.4'
N N 0.0061 0.0033 'International Tables Vol C Tables 4.2.6.8 and 6.1.1.4'
O O 0.0106 0.0060 'International Tables Vol C Tables 4.2.6.8 and 6.1.1.4'
Ag Ag -0.8971 1.1015 'International Tables Vol C Tables 4.2.6.8 and 6.1.1.4'
F F 0.0171 0.0103 'International Tables Vol C Tables 4.2.6.8 and 6.1.1.4'

loop_
_geom_angle_atom_site_label_1
_geom_angle_atom_site_label_2
_geom_angle_atom_site_label_3
_geom_angle
N4 Ag1 N1 162.73(6)
N4 Ag1 O7 111.83(6)
N1 Ag1 O7 85.13(6)
C6 O1 H1A 107(2)
C12 O4 H4 107.2(18)
C3 N1 C1 106.81(15)
C3 N1 Ag1 131.19(12)
C1 N1 Ag1 121.42(12)
C3 N2 C2 105.57(14)
C3 N2 C5 125.55(15)
C2 N2 C5 128.87(15)
O2 N3 O3 123.89(16)
O2 N3 C2 119.49(15)
O3 N3 C2 116.61(15)
C9 N4 C7 106.92(15)
C9 N4 Ag1 128.93(12)
C7 N4 Ag1 123.70(12)
C9 N5 C8 105.69(14)
C9 N5 C11 125.14(15)
C8 N5 C11 129.08(15)
O5 N6 O6 123.77(15)
O5 N6 C8 119.80(15)
O6 N6 C8 116.43(14)
N1 C1 C2 108.49(15)
N1 C1 H1 125.8
C2 C1 H1 125.8
C1 C2 N2 107.84(15)
C1 C2 N3 126.50(16)
N2 C2 N3 125.65(15)
N1 C3 N2 111.29(15)
N1 C3 C4 124.75(16)
N2 C3 C4 123.96(16)
C3 C4 H4A 109.5
C3 C4 H4B 109.5
H4A C4 H4B 109.5
C3 C4 H4C 109.5
H4A C4 H4C 109.5
H4B C4 H4C 109.5
N2 C5 C6 111.98(15)
N2 C5 H5A 109.2
C6 C5 H5A 109.2
N2 C5 H5B 109.2
C6 C5 H5B 109.2
H5A C5 H5B 107.9
O1 C6 C5 112.45(16)
O1 C6 H6A 109.1
C5 C6 H6A 109.1
O1 C6 H6B 109.1
C5 C6 H6B 109.1
H6A C6 H6B 107.8
C8 C7 N4 108.24(15)
C8 C7 H7 125.9
N4 C7 H7 125.9
C7 C8 N5 108.04(15)
C7 C8 N6 126.50(16)
N5 C8 N6 125.31(15)
N4 C9 N5 111.11(16)
N4 C9 C10 124.62(17)
N5 C9 C10 124.17(17)
C9 C10 H10A 109.5
C9 C10 H10B 109.5
H10A C10 H10B 109.5
C9 C10 H10C 109.5
H10A C10 H10C 109.5
H10B C10 H10C 109.5
N5 C11 C12 111.82(15)
N5 C11 H11A 109.3
C12 C11 H11A 109.3
N5 C11 H11B 109.3
C12 C11 H11B 109.3
H11A C11 H11B 107.9
O4 C12 C11 112.62(16)
O4 C12 H12A 109.1
C11 C12 H12A 109.1
O4 C12 H12B 109.1
C11 C12 H12B 109.1
H12A C12 H12B 107.8
C13 O7 Ag1 124.06(15)
O7 C13 O8 129.78(19)
O7 C13 C14 114.42(18)
O8 C13 C14 115.80(16)
F2A C14 F3A 112.3(2)
F1B C14 F2B 115.7(5)
F1B C14 F3B 100.7(6)
F2B C14 F3B 97.4(4)
F2A C14 F1A 105.1(3)
F3A C14 F1A 102.93(19)
F1B C14 C13 115.0(3)
F2A C14 C13 111.9(2)
F3A C14 C13 112.82(17)
F2B C14 C13 114.8(4)
F3B C14 C13 110.4(3)
F1A C14 C13 111.07(16)

loop_
_geom_bond_atom_site_label_1
_geom_bond_atom_site_label_2
_geom_bond_distance
Ag1 N4 2.1603(15)
Ag1 N1 2.1771(15)
Ag1 O7 2.4795(18)
O1 C6 1.424(2)
O1 H1A 0.75(3)
O2 N3 1.233(2)
O3 N3 1.238(2)
O4 C12 1.419(2)
O4 H4 0.80(3)
O5 N6 1.233(2)
O6 N6 1.237(2)
N1 C3 1.340(2)
N1 C1 1.360(2)
N2 C3 1.351(2)
N2 C2 1.387(2)
N2 C5 1.478(2)
N3 C2 1.415(2)
N4 C9 1.342(2)
N4 C7 1.362(2)
N5 C9 1.347(2)
N5 C8 1.386(2)
N5 C11 1.474(2)
N6 C8 1.419(2)
C1 C2 1.365(2)
C1 H1 0.9500
C3 C4 1.484(2)
C4 H4A 0.9800
C4 H4B 0.9800
C4 H4C 0.9800
C5 C6 1.524(3)
C5 H5A 0.9900
C5 H5B 0.9900
C6 H6A 0.9900
C6 H6B 0.9900
C7 C8 1.362(2)
C7 H7 0.9500
C9 C10 1.482(3)
C10 H10A 0.9800
C10 H10B 0.9800
C10 H10C 0.9800
C11 C12 1.519(3)
C11 H11A 0.9900
C11 H11B 0.9900
C12 H12A 0.9900
C12 H12B 0.9900
O7 C13 1.228(3)
O8 C13 1.234(2)
C13 C14 1.549(3)
C14 F1B 1.292(4)
C14 F2A 1.296(3)
C14 F3A 1.312(2)
C14 F2B 1.317(4)
C14 F3B 1.354(4)
C14 F1A 1.362(2)

loop_
_geom_hbond_atom_site_label_D
_geom_hbond_atom_site_label_H
_geom_hbond_atom_site_label_A
_geom_hbond_distance_DH
_geom_hbond_distance_HA
_geom_hbond_distance_DA
_geom_hbond_angle_DHA
_geom_hbond_site_symmetry_A
O1 H1A O8 0.75(3) 1.95(3) 2.692(2) 176(3) 3_666
O4 H4 O1 0.80(3) 1.99(3) 2.783(2) 174(3) 3_766

loop_
_geom_torsion_atom_site_label_1
_geom_torsion_atom_site_label_2
_geom_torsion_atom_site_label_3
_geom_torsion_atom_site_label_4
_geom_torsion
C3 N1 C1 C2 0.5(2)
Ag1 N1 C1 C2 -171.69(12)
N1 C1 C2 N2 -0.4(2)
N1 C1 C2 N3 179.12(16)
C3 N2 C2 C1 0.14(19)
C5 N2 C2 C1 178.89(17)
C3 N2 C2 N3 -179.37(17)
C5 N2 C2 N3 -0.6(3)
O2 N3 C2 C1 -170.11(18)
O3 N3 C2 C1 9.0(3)
O2 N3 C2 N2 9.3(3)
O3 N3 C2 N2 -171.59(16)
C1 N1 C3 N2 -0.4(2)
Ag1 N1 C3 N2 170.71(12)
C1 N1 C3 C4 179.25(18)
Ag1 N1 C3 C4 -9.6(3)
C2 N2 C3 N1 0.2(2)
C5 N2 C3 N1 -178.64(16)
C2 N2 C3 C4 -179.50(17)
C5 N2 C3 C4 1.7(3)
C3 N2 C5 C6 96.6(2)
C2 N2 C5 C6 -82.0(2)
N2 C5 C6 O1 -70.80(19)
C9 N4 C7 C8 0.3(2)
Ag1 N4 C7 C8 -172.70(12)
N4 C7 C8 N5 0.0(2)
N4 C7 C8 N6 -175.57(16)
C9 N5 C8 C7 -0.27(19)
C11 N5 C8 C7 176.42(17)
C9 N5 C8 N6 175.38(16)
C11 N5 C8 N6 -7.9(3)
O5 N6 C8 C7 177.70(17)
O6 N6 C8 C7 -1.9(3)
O5 N6 C8 N5 2.9(3)
O6 N6 C8 N5 -176.70(16)
C7 N4 C9 N5 -0.4(2)
Ag1 N4 C9 N5 172.02(12)
C7 N4 C9 C10 176.14(18)
Ag1 N4 C9 C10 -11.4(3)
C8 N5 C9 N4 0.4(2)
C11 N5 C9 N4 -176.41(16)
C8 N5 C9 C10 -176.16(18)
C11 N5 C9 C10 7.0(3)
C9 N5 C11 C12 97.4(2)
C8 N5 C11 C12 -78.7(2)
N5 C11 C12 O4 -67.0(2)
Ag1 O7 C13 O8 -4.1(4)
Ag1 O7 C13 C14 176.33(14)
O7 C13 C14 F1B -122.9(6)
O8 C13 C14 F1B 57.5(6)
O7 C13 C14 F2A 68.4(3)
O8 C13 C14 F2A -111.2(3)
O7 C13 C14 F3A -59.4(3)
O8 C13 C14 F3A 121.0(2)
O7 C13 C14 F2B 99.1(4)
O8 C13 C14 F2B -80.5(4)
O7 C13 C14 F3B -9.8(5)
O8 C13 C14 F3B 170.6(4)
O7 C13 C14 F1A -174.4(2)
O8 C13 C14 F1A 6.0(3)
